data_2228822
loop_
_publ_author_name
'Zhang, Chun-Hua'
'Zhao, Jing-Min'
'Chen, Bao-Guo'

_publ_section_title
;
 1-[3-Methoxy-4-(prop-2-yn-1-yloxy)phenyl]ethanone
;
_journal_coeditor_code NC2210
_journal_issue 1
_journal_name_full 'Acta Crystallographica Section E'
_journal_page_first o150
_journal_paper_doi 10.1107/S1600536810052074
_journal_volume 67
_journal_year 2011
_chemical_formula_iupac 'C12 H12 O3'
_chemical_formula_moiety 'C12 H12 O3'
_chemical_formula_sum 'C12 H12 O3'
_chemical_formula_weight 204.22
_chemical_name_systematic
;
1-[3-Methoxy-4-(prop-2-yn-1-yloxy)phenyl]ethanone
;
_space_group_IT_number 14
_symmetry_cell_setting monoclinic
_symmetry_space_group_name_Hall '-P 2ybc'
_symmetry_space_group_name_H-M 'P 1 21/c 1'
_atom_sites_solution_hydrogens geom
_atom_sites_solution_primary direct
_atom_sites_solution_secondary difmap
_audit_creation_method SHELXL-97
_cell_angle_alpha 90.00
_cell_angle_beta 103.86(3)
_cell_angle_gamma 90.00
_cell_formula_units_Z 4
_cell_length_a 12.152(2)
_cell_length_b 8.9870(18)
_cell_length_c 10.179(2)
_cell_measurement_reflns_used 25
_cell_measurement_temperature 293(2)
_cell_measurement_theta_max 13
_cell_measurement_theta_min 9
_cell_volume 1079.3(4)
_computing_cell_refinement 'CAD-4 EXPRESS (Enraf--Nonius, 1994)'
_computing_data_collection 'CAD-4 EXPRESS (Enraf--Nonius, 1994)'
_computing_data_reduction 'XCAD4 (Harms & Wocadlo, 1996)'
_computing_molecular_graphics 'SHELXTL (Sheldrick, 2008)'
_computing_publication_material 'SHELXTL (Sheldrick, 2008)'
_computing_structure_refinement 'SHELXL97 (Sheldrick, 2008)'
_computing_structure_solution 'SHELXS97 (Sheldrick, 2008)'
_diffrn_ambient_temperature 293(2)
_diffrn_measured_fraction_theta_full 0.999
_diffrn_measured_fraction_theta_max 0.999
_diffrn_measurement_device_type 'Enraf--Nonius CAD-4'
_diffrn_measurement_method \w/2\q
_diffrn_radiation_monochromator graphite
_diffrn_radiation_source 'fine-focus sealed tube'
_diffrn_radiation_type MoK\a
_diffrn_radiation_wavelength 0.71073
_diffrn_reflns_av_R_equivalents 0.0518
_diffrn_reflns_av_sigmaI/netI 0.0502
_diffrn_reflns_limit_h_max 0
_diffrn_reflns_limit_h_min -14
_diffrn_reflns_limit_k_max 10
_diffrn_reflns_limit_k_min -3
_diffrn_reflns_limit_l_max 12
_diffrn_reflns_limit_l_min -11
_diffrn_reflns_number 2908
_diffrn_reflns_theta_full 25.37
_diffrn_reflns_theta_max 25.37
_diffrn_reflns_theta_min 1.73
_diffrn_standards_decay_% 1
_diffrn_standards_interval_count 200
_diffrn_standards_interval_time 120
_diffrn_standards_number 3
_exptl_absorpt_coefficient_mu 0.090
_exptl_absorpt_correction_T_max 0.9911
_exptl_absorpt_correction_T_min 0.9735
_exptl_absorpt_correction_type psi-scan
_exptl_absorpt_process_details
;
(North <i>et al.</i>, 1968)
;
_exptl_crystal_colour colourless
_exptl_crystal_density_diffrn 1.257
_exptl_crystal_density_method 'not measured'
_exptl_crystal_description block
_exptl_crystal_F_000 432
_exptl_crystal_size_max 0.30
_exptl_crystal_size_mid 0.20
_exptl_crystal_size_min 0.10
_refine_diff_density_max 0.207
_refine_diff_density_min -0.200
_refine_ls_extinction_coef 0.066(9)
_refine_ls_extinction_expression Fc^*^=kFc[1+0.001xFc^2^\l^3^/sin(2\q)]^-1/4^
_refine_ls_extinction_method 'SHELXL97 (Sheldrick, 2008)'
_refine_ls_goodness_of_fit_ref 1.002
_refine_ls_hydrogen_treatment mixed
_refine_ls_matrix_type full
_refine_ls_number_parameters 141
_refine_ls_number_reflns 1988
_refine_ls_number_restraints 0
_refine_ls_restrained_S_all 1.002
_refine_ls_R_factor_all 0.0808
_refine_ls_R_factor_gt 0.0556
_refine_ls_shift/su_max 0.000
_refine_ls_shift/su_mean 0.000
_refine_ls_structure_factor_coef Fsqd
_refine_ls_weighting_details 'calc w=1/[\s^2^(Fo^2^)+(0.1000P)^2^+0.1000P] where P=(Fo^2^+2Fc^2^)/3'
_refine_ls_weighting_scheme calc
_refine_ls_wR_factor_gt 0.1492
_refine_ls_wR_factor_ref 0.1688
_reflns_number_gt 1400
_reflns_number_total 1988
_reflns_threshold_expression I>2sigma(I)
_cod_data_source_file nc2210.cif
_cod_data_source_block I
_cod_original_sg_symbol_H-M 'P 21/c'
_cod_database_code 2228822
_cod_database_fobs_code 2228822

loop_
_symmetry_equiv_pos_as_xyz
'x, y, z'
'-x, y+1/2, -z+1/2'
'-x, -y, -z'
'x, -y-1/2, z-1/2'

loop_
_atom_site_type_symbol
_atom_site_label
_atom_site_fract_x
_atom_site_fract_y
_atom_site_fract_z
_atom_site_U_iso_or_equiv
_atom_site_adp_type
_atom_site_calc_flag
_atom_site_refinement_flags
_atom_site_occupancy
_atom_site_disorder_assembly
_atom_site_disorder_group
O O1 0.02729(15) -0.0061(2) 0.20836(17) 0.0658(6) Uani d . 1 . .
C C1 0.29554(18) 0.1655(3) 0.3643(2) 0.0511(6) Uani d . 1 . .
H H1A 0.3039 0.2296 0.2956 0.061 Uiso calc R 1 . .
O O2 0.26138(12) -0.10284(18) 0.68203(14) 0.0529(5) Uani d . 1 . .
C C2 0.37931(19) 0.1593(3) 0.4840(2) 0.0506(6) Uani d . 1 . .
H H2A 0.4444 0.2170 0.4943 0.061 Uiso calc R 1 . .
O O3 0.44025(13) 0.05304(19) 0.71063(15) 0.0527(5) Uani d . 1 . .
C C3 0.36568(17) 0.0674(2) 0.5876(2) 0.0428(5) Uani d . 1 . .
C C4 0.26800(18) -0.0201(2) 0.5718(2) 0.0409(5) Uani d . 1 . .
C C5 0.18711(18) -0.0157(2) 0.4518(2) 0.0426(6) Uani d . 1 . .
H H5A 0.1230 -0.0754 0.4405 0.051 Uiso calc R 1 . .
C C6 0.19980(18) 0.0773(2) 0.3462(2) 0.0433(6) Uani d . 1 . .
C C7 0.1073(2) 0.0778(3) 0.2195(2) 0.0493(6) Uani d . 1 . .
C C8 0.1143(2) 0.1817(4) 0.1077(3) 0.0835(10) Uani d . 1 . .
H H8A 0.0491 0.1684 0.0338 0.125 Uiso calc R 1 . .
H H8B 0.1818 0.1612 0.0775 0.125 Uiso calc R 1 . .
H H8C 0.1164 0.2824 0.1397 0.125 Uiso calc R 1 . .
C C9 0.1630(2) -0.1939(3) 0.6694(3) 0.0616(7) Uani d . 1 . .
H H9A 0.1675 -0.2465 0.7526 0.092 Uiso calc R 1 . .
H H9B 0.1590 -0.2640 0.5973 0.092 Uiso calc R 1 . .
H H9C 0.0965 -0.1323 0.6498 0.092 Uiso calc R 1 . .
C C10 0.54011(18) 0.1439(3) 0.7385(2) 0.0510(6) Uani d . 1 . .
H H10A 0.5201 0.2485 0.7291 0.061 Uiso calc R 1 . .
H H10B 0.5873 0.1203 0.6768 0.061 Uiso calc R 1 . .
C C11 0.59931(19) 0.1100(3) 0.8775(3) 0.0547(6) Uani d . 1 . .
C C12 0.6418(3) 0.0809(4) 0.9899(3) 0.0737(9) Uani d . 1 . .
H H12A 0.669(3) 0.067(4) 1.079(4) 0.094(11) Uiso d . 1 . .

loop_
_atom_site_aniso_label
_atom_site_aniso_U_11
_atom_site_aniso_U_22
_atom_site_aniso_U_33
_atom_site_aniso_U_12
_atom_site_aniso_U_13
_atom_site_aniso_U_23
O1 0.0531(10) 0.0781(13) 0.0590(11) -0.0090(10) -0.0009(8) 0.0004(9)
C1 0.0513(13) 0.0543(14) 0.0470(12) -0.0053(12) 0.0105(10) 0.0068(11)
O2 0.0519(9) 0.0597(10) 0.0453(9) -0.0136(8) 0.0080(7) 0.0078(7)
C2 0.0457(12) 0.0544(14) 0.0507(13) -0.0109(11) 0.0097(10) 0.0047(11)
O3 0.0472(9) 0.0611(10) 0.0448(9) -0.0132(8) 0.0011(7) 0.0045(7)
C3 0.0422(11) 0.0469(13) 0.0377(11) -0.0025(10) 0.0065(9) -0.0021(10)
C4 0.0446(11) 0.0379(11) 0.0411(11) -0.0014(9) 0.0120(9) -0.0010(9)
C5 0.0397(11) 0.0439(12) 0.0443(12) -0.0027(10) 0.0105(9) -0.0046(10)
C6 0.0456(12) 0.0429(12) 0.0411(11) 0.0044(10) 0.0096(9) -0.0007(9)
C7 0.0467(12) 0.0523(14) 0.0464(13) 0.0077(12) 0.0065(10) -0.0001(11)
C8 0.0727(18) 0.102(2) 0.0613(16) -0.0064(18) -0.0130(14) 0.0324(17)
C9 0.0553(14) 0.0652(16) 0.0652(15) -0.0146(13) 0.0160(12) 0.0131(13)
C10 0.0437(12) 0.0570(14) 0.0495(13) -0.0083(11) 0.0056(10) -0.0030(11)
C11 0.0470(12) 0.0611(16) 0.0533(14) -0.0080(12) 0.0071(11) -0.0022(12)
C12 0.0720(18) 0.086(2) 0.0551(17) -0.0111(16) -0.0008(14) 0.0035(16)

loop_
_atom_type_symbol
_atom_type_description
_atom_type_scat_dispersion_real
_atom_type_scat_dispersion_imag
_atom_type_scat_source
C C 0.0033 0.0016 'International Tables Vol C Tables 4.2.6.8 and 6.1.1.4'
H H 0.0000 0.0000 'International Tables Vol C Tables 4.2.6.8 and 6.1.1.4'
O O 0.0106 0.0060 'International Tables Vol C Tables 4.2.6.8 and 6.1.1.4'

loop_
_geom_angle_atom_site_label_1
_geom_angle_atom_site_label_2
_geom_angle_atom_site_label_3
_geom_angle_site_symmetry_1
_geom_angle_site_symmetry_3
_geom_angle
_geom_angle_publ_flag
C6 C1 C2 . . 120.7(2) ?
C6 C1 H1A . . 119.7 ?
C2 C1 H1A . . 119.7 ?
C4 O2 C9 . . 116.81(17) ?
C3 C2 C1 . . 119.8(2) ?
C3 C2 H2A . . 120.1 ?
C1 C2 H2A . . 120.1 ?
C3 O3 C10 . . 118.19(17) ?
O3 C3 C2 . . 125.65(19) ?
O3 C3 C4 . . 114.25(18) ?
C2 C3 C4 . . 120.1(2) ?
O2 C4 C5 . . 125.21(19) ?
O2 C4 C3 . . 115.26(19) ?
C5 C4 C3 . . 119.53(19) ?
C4 C5 C6 . . 120.9(2) ?
C4 C5 H5A . . 119.6 ?
C6 C5 H5A . . 119.6 ?
C1 C6 C5 . . 119.0(2) ?
C1 C6 C7 . . 123.2(2) ?
C5 C6 C7 . . 117.8(2) ?
O1 C7 C8 . . 120.6(2) ?
O1 C7 C6 . . 119.9(2) ?
C8 C7 C6 . . 119.5(2) ?
C7 C8 H8A . . 109.5 ?
C7 C8 H8B . . 109.5 ?
H8A C8 H8B . . 109.5 ?
C7 C8 H8C . . 109.5 ?
H8A C8 H8C . . 109.5 ?
H8B C8 H8C . . 109.5 ?
O2 C9 H9A . . 109.5 ?
O2 C9 H9B . . 109.5 ?
H9A C9 H9B . . 109.5 ?
O2 C9 H9C . . 109.5 ?
H9A C9 H9C . . 109.5 ?
H9B C9 H9C . . 109.5 ?
O3 C10 C11 . . 105.73(19) ?
O3 C10 H10A . . 110.6 ?
C11 C10 H10A . . 110.6 ?
O3 C10 H10B . . 110.6 ?
C11 C10 H10B . . 110.6 ?
H10A C10 H10B . . 108.7 ?
C12 C11 C10 . . 176.8(3) ?
C11 C12 H12A . . 173(2) ?

loop_
_geom_bond_atom_site_label_1
_geom_bond_atom_site_label_2
_geom_bond_site_symmetry_2
_geom_bond_distance
_geom_bond_publ_flag
O1 C7 . 1.214(3) ?
C1 C6 . 1.383(3) ?
C1 C2 . 1.389(3) ?
C1 H1A . 0.9300 ?
O2 C4 . 1.365(3) ?
O2 C9 . 1.429(3) ?
C2 C3 . 1.381(3) ?
C2 H2A . 0.9300 ?
O3 C3 . 1.365(3) ?
O3 C10 . 1.433(3) ?
C3 C4 . 1.400(3) ?
C4 C5 . 1.373(3) ?
C5 C6 . 1.399(3) ?
C5 H5A . 0.9300 ?
C6 C7 . 1.494(3) ?
C7 C8 . 1.490(4) ?
C8 H8A . 0.9600 ?
C8 H8B . 0.9600 ?
C8 H8C . 0.9600 ?
C9 H9A . 0.9600 ?
C9 H9B . 0.9600 ?
C9 H9C . 0.9600 ?
C10 C11 . 1.457(3) ?
C10 H10A . 0.9700 ?
C10 H10B . 0.9700 ?
C11 C12 . 1.167(4) ?
C12 H12A . 0.90(3) ?

loop_
_geom_hbond_atom_site_label_D
_geom_hbond_atom_site_label_H
_geom_hbond_atom_site_label_A
_geom_hbond_site_symmetry_A
_geom_hbond_distance_DH
_geom_hbond_distance_HA
_geom_hbond_distance_DA
_geom_hbond_angle_DHA
_geom_hbond_publ_flag
C12 H12A O2 3_657 0.90(4) 2.40(4) 3.270(3) 164(3) yes

loop_
_geom_torsion_atom_site_label_1
_geom_torsion_atom_site_label_2
_geom_torsion_atom_site_label_3
_geom_torsion_atom_site_label_4
_geom_torsion_site_symmetry_1
_geom_torsion_site_symmetry_2
_geom_torsion_site_symmetry_3
_geom_torsion_site_symmetry_4
_geom_torsion
_geom_torsion_publ_flag
C6 C1 C2 C3 . . . . -1.8(4) ?
C10 O3 C3 C2 . . . . 2.2(3) ?
C10 O3 C3 C4 . . . . -176.96(19) ?
C1 C2 C3 O3 . . . . -178.8(2) ?
C1 C2 C3 C4 . . . . 0.4(3) ?
C9 O2 C4 C5 . . . . 1.2(3) ?
C9 O2 C4 C3 . . . . -179.78(19) ?
O3 C3 C4 O2 . . . . 1.4(3) ?
C2 C3 C4 O2 . . . . -177.8(2) ?
O3 C3 C4 C5 . . . . -179.54(19) ?
C2 C3 C4 C5 . . . . 1.2(3) ?
O2 C4 C5 C6 . . . . 177.52(19) ?
C3 C4 C5 C6 . . . . -1.4(3) ?
C2 C1 C6 C5 . . . . 1.6(3) ?
C2 C1 C6 C7 . . . . -179.4(2) ?
C4 C5 C6 C1 . . . . 0.0(3) ?
C4 C5 C6 C7 . . . . -179.01(19) ?
C1 C6 C7 O1 . . . . 177.5(2) ?
C5 C6 C7 O1 . . . . -3.5(3) ?
C1 C6 C7 C8 . . . . -2.5(4) ?
C5 C6 C7 C8 . . . . 176.5(2) ?
C3 O3 C10 C11 . . . . 177.2(2) ?
O3 C10 C11 C12 . . . . -25(6) ?

loop_
_cod_related_entry_id
_cod_related_entry_database
_cod_related_entry_code
1 ChemSpider 24092869
